data_4060907
loop_
_publ_author_name
'Liang, Lan-Chang'
'Chien, Pin-Shu'
'Lin, Jia-Ming'
'Huang, Mei-Hui'
'Huang, Yu-Lun'
'Liao, Ju-Hsiou'

_publ_section_title
;
 Amido Pincer Complexes of Nickel(II): Synthesis, Structure, and Reactivity
;
_journal_coden_ASTM ORGND7
_journal_issue 6
_journal_name_full Organometallics
_journal_page_first 1399
_journal_page_last 1411
_journal_paper_doi 10.1021/om050943a
_journal_volume 25
_journal_year 2006
_chemical_formula_moiety 'C35 H40 N1 Ni1 P2'
_chemical_formula_sum 'C37 H55 N Ni P2'
_chemical_formula_weight 634.47
_space_group_IT_number 60
_symmetry_cell_setting orthorhombic
_symmetry_space_group_name_Hall '-P 2a 2n'
_symmetry_space_group_name_H-M 'P n c a'
_cell_angle_alpha 90.00
_cell_angle_beta 90.00
_cell_angle_gamma 90.00
_cell_formula_units_Z 4
_cell_length_a 18.2850(5)
_cell_length_b 18.2850(5)
_cell_length_c 10.4020(5)
_cell_measurement_temperature 200(2)
_cell_volume 3477.8(2)
_diffrn_ambient_temperature 200(2)
_exptl_crystal_density_diffrn 1.212
_exptl_crystal_F_000 1368
_refine_ls_R_factor_all 0.1025
_refine_ls_R_factor_gt 0.0609
_refine_ls_wR_factor_gt 0.1518
_refine_ls_wR_factor_ref 0.1931
_cod_duplicate_entry 4074861
_cod_depositor_comments
;
The following automatic conversions were performed:
'_atom_site_adp_type' value 'uani' changed to 'Uani' according to
'/home/saulius/struct/CIF-dictionaries/cif_core.dic' dictionary named
'cif_core.dic' version 2.4.1 from 2010-06-29 (22
times).

'_atom_site_adp_type' value 'uiso' changed to 'Uiso' according to
'/home/saulius/struct/CIF-dictionaries/cif_core.dic' dictionary named
'cif_core.dic' version 2.4.1 from 2010-06-29 (26
times).

'_atom_site_refinement_flags' value 's' changed to 'S' according
to '/home/saulius/struct/CIF-dictionaries/cif_core.dic' dictionary named
'cif_core.dic' version 2.4.1 from 2010-06-29 (3
times).

'_atom_site_refinement_flags' value 'r' changed to 'R' according
to '/home/saulius/struct/CIF-dictionaries/cif_core.dic' dictionary named
'cif_core.dic' version 2.4.1 from 2010-06-29 (26 times).

Automatic conversion script
Id: cif_fix_enum 1527 2010-12-29 10:47:43Z saulius 
;
_cod_database_code 4060907

loop_
_symmetry_equiv_pos_as_xyz
'x, y, z'
'-x+1/2, -y, z'
'x+1/2, -y+1/2, -z+1/2'
'-x, y+1/2, -z+1/2'
'-x, -y, -z'
'x-1/2, y, -z'
'-x-1/2, y-1/2, z-1/2'
'x, -y-1/2, z-1/2'

loop_
_atom_site_label
_atom_site_type_symbol
_atom_site_fract_x
_atom_site_fract_y
_atom_site_fract_z
_atom_site_U_iso_or_equiv
_atom_site_adp_type
_atom_site_occupancy
_atom_site_symmetry_multiplicity
_atom_site_calc_flag
_atom_site_refinement_flags
_atom_site_disorder_assembly
_atom_site_disorder_group
ni1 ni 0.2500 0.0000 0.05041(7) 0.0292(3) Uani 1 2 d S . .
p1 p 0.19091(6) 0.10229(5) 0.03276(10) 0.0292(4) Uani 1 1 d . . .
n1 n 0.2500 0.0000 -0.1368(5) 0.0281(11) Uani 1 2 d S . .
c1 c 0.19773(19) 0.0403(2) -0.2031(4) 0.0290(9) Uani 1 1 d . . .
c2 c 0.1715(2) 0.0252(2) -0.3279(4) 0.0376(11) Uani 1 1 d . . .
h2 h 0.1937 -0.0137 -0.3761 0.045 Uiso 1 1 d R . .
c3 c 0.1166(2) 0.0664(2) -0.3825(5) 0.0448(12) Uani 1 1 d . . .
h3 h 0.0989 0.0548 -0.4670 0.054 Uiso 1 1 d R . .
c4 c 0.0841(2) 0.1237(2) -0.3157(5) 0.0449(12) Uani 1 1 d . . .
h4 h 0.0477 0.1533 -0.3572 0.054 Uiso 1 1 d R . .
c5 c 0.1071(2) 0.1381(2) -0.1916(5) 0.0393(11) Uani 1 1 d . . .
h5 h 0.0836 0.1764 -0.1440 0.047 Uiso 1 1 d R . .
c6 c 0.1628(2) 0.09736(19) -0.1340(4) 0.0307(9) Uani 1 1 d . . .
c7 c 0.3260(2) 0.1680(3) -0.0036(6) 0.0512(13) Uani 1 1 d . . .
h7a h 0.3208 0.1593 -0.0942 0.061 Uiso 1 1 d R . .
h7b h 0.3467 0.1255 0.0366 0.061 Uiso 1 1 d R . .
c8 c 0.3766(3) 0.2331(3) 0.0129(6) 0.0611(15) Uani 1 1 d . . .
h8a h 0.4236 0.2229 -0.0240 0.073 Uiso 1 1 d R . .
h8b h 0.3819 0.2418 0.1034 0.073 Uiso 1 1 d R . .
c9 c 0.3448(3) 0.3017(3) -0.0450(5) 0.0616(15) Uani 1 1 d . . .
h9a h 0.3775 0.3422 -0.0334 0.074 Uiso 1 1 d R . .
h9b h 0.3380 0.2929 -0.1352 0.074 Uiso 1 1 d R . .
c10 c 0.2707(3) 0.3185(3) 0.0138(6) 0.0562(14) Uani 1 1 d . . .
h10a h 0.2773 0.3272 0.1041 0.067 Uiso 1 1 d R . .
h10b h 0.2502 0.3612 -0.0258 0.067 Uiso 1 1 d R . .
c11 c 0.2182(2) 0.2538(2) -0.0023(6) 0.0476(12) Uani 1 1 d . . .
h11a h 0.1725 0.2650 0.0386 0.057 Uiso 1 1 d R . .
h11b h 0.2105 0.2471 -0.0928 0.057 Uiso 1 1 d R . .
c12 c 0.24953(19) 0.1837(2) 0.0526(4) 0.0323(10) Uani 1 1 d . . .
h12 h 0.2555 0.1897 0.1437 0.039 Uiso 1 1 d R . .
c13 c 0.1047(2) 0.1215(2) 0.1183(4) 0.0327(10) Uani 1 1 d . . .
h13 h 0.0796 0.1585 0.0701 0.039 Uiso 1 1 d R . .
c14 c 0.1114(2) 0.1528(2) 0.2525(4) 0.0428(11) Uani 1 1 d . . .
h14a h 0.1389 0.1975 0.2494 0.051 Uiso 1 1 d R . .
h14b h 0.1367 0.1178 0.3049 0.051 Uiso 1 1 d R . .
c15 c 0.0358(2) 0.1679(2) 0.3093(5) 0.0470(12) Uani 1 1 d . . .
h15a h 0.0116 0.2049 0.2594 0.056 Uiso 1 1 d R . .
h15b h 0.0410 0.1845 0.3964 0.056 Uiso 1 1 d R . .
c16 c -0.0119(3) 0.0993(3) 0.3084(5) 0.0513(12) Uani 1 1 d . . .
h16a h -0.0602 0.1111 0.3382 0.062 Uiso 1 1 d R . .
h16b h 0.0095 0.0634 0.3643 0.062 Uiso 1 1 d R . .
c17 c -0.0175(2) 0.0665(3) 0.1762(5) 0.0496(12) Uani 1 1 d . . .
h17a h -0.0436 0.0210 0.1817 0.060 Uiso 1 1 d R . .
h17b h -0.0440 0.0997 0.1220 0.060 Uiso 1 1 d R . .
c18 c 0.0576(2) 0.0522(2) 0.1186(5) 0.0419(11) Uani 1 1 d . . .
h18a h 0.0819 0.0157 0.1694 0.050 Uiso 1 1 d R . .
h18b h 0.0521 0.0348 0.0321 0.050 Uiso 1 1 d R . .
c19 c 0.2500 0.0000 0.2422(7) 0.0506(18) Uani 1 2 d S . .

loop_
_atom_site_aniso_label
_atom_site_aniso_U_11
_atom_site_aniso_U_22
_atom_site_aniso_U_33
_atom_site_aniso_U_23
_atom_site_aniso_U_13
_atom_site_aniso_U_12
ni1 0.0348(5) 0.0271(5) 0.0259(5) 0.000 0.000 0.0045(3)
p1 0.0292(6) 0.0272(6) 0.0312(7) -0.0013(5) -0.0017(5) 0.0015(4)
n1 0.033(2) 0.025(2) 0.026(3) 0.000 0.000 0.0035(19)
c1 0.0280(19) 0.028(2) 0.031(2) 0.0061(19) 0.0010(18) -0.0079(16)
c2 0.040(2) 0.037(2) 0.035(3) 0.004(2) 0.000(2) -0.0034(19)
c3 0.045(3) 0.056(3) 0.033(3) 0.012(2) -0.014(2) -0.010(2)
c4 0.038(2) 0.048(3) 0.049(3) 0.012(2) -0.008(2) 0.006(2)
c5 0.040(2) 0.034(2) 0.044(3) 0.006(2) -0.004(2) 0.0047(19)
c6 0.034(2) 0.027(2) 0.030(2) 0.0027(19) -0.0012(19) -0.0020(17)
c7 0.034(2) 0.042(3) 0.078(4) -0.011(3) 0.007(2) -0.005(2)
c8 0.036(2) 0.059(3) 0.089(4) -0.012(3) 0.010(3) -0.008(2)
c9 0.073(4) 0.058(3) 0.054(4) -0.010(3) 0.002(3) -0.034(3)
c10 0.064(3) 0.033(3) 0.072(4) 0.001(3) -0.007(3) -0.010(2)
c11 0.046(2) 0.034(2) 0.063(3) 0.002(2) -0.004(3) -0.004(2)
c12 0.028(2) 0.035(2) 0.034(2) -0.0052(18) -0.0007(18) 0.0025(16)
c13 0.0271(19) 0.033(2) 0.038(3) -0.005(2) 0.0023(19) -0.0001(16)
c14 0.038(2) 0.044(2) 0.047(3) -0.008(2) 0.001(2) -0.0051(19)
c15 0.048(3) 0.050(3) 0.043(3) -0.013(2) 0.015(2) -0.005(2)
c16 0.042(2) 0.059(3) 0.053(3) -0.010(2) 0.011(2) -0.010(2)
c17 0.039(2) 0.059(3) 0.051(3) -0.010(2) 0.005(2) -0.014(2)
c18 0.039(2) 0.045(2) 0.042(3) -0.011(2) 0.004(2) -0.0067(19)
c19 0.062(4) 0.054(4) 0.036(4) 0.000 0.000 0.023(3)

loop_
_geom_bond_atom_site_label_1
_geom_bond_atom_site_label_2
_geom_bond_distance
_geom_bond_site_symmetry_2
_geom_bond_publ_flag
ni1 n1 1.947(5) . ?
ni1 c19 1.995(7) . ?
ni1 p1 2.1677(10) 2 ?
ni1 p1 2.1677(10) . ?
p1 c6 1.811(4) . ?
p1 c12 1.846(4) . ?
p1 c13 1.845(4) . ?
n1 c1 1.391(5) 2 ?
n1 c1 1.391(5) . ?
c1 c2 1.411(6) . ?
c1 c6 1.419(5) . ?
c2 c3 1.378(6) . ?
c2 h2 0.9602 . ?
c3 c4 1.390(7) . ?
c3 h3 0.9605 . ?
c4 c5 1.382(6) . ?
c4 h4 0.9604 . ?
c5 c6 1.397(5) . ?
c5 h5 0.9593 . ?
c7 c8 1.517(7) . ?
c7 c12 1.542(6) . ?
c7 h7a 0.9605 . ?
c7 h7b 0.9601 . ?
c8 c9 1.508(7) . ?
c8 h8a 0.9595 . ?
c8 h8b 0.9596 . ?
c9 c10 1.518(8) . ?
c9 h9a 0.9594 . ?
c9 h9b 0.9600 . ?
c10 c11 1.532(6) . ?
c10 h10a 0.9603 . ?
c10 h10b 0.9591 . ?
c11 c12 1.515(6) . ?
c11 h11a 0.9598 . ?
c11 h11b 0.9597 . ?
c12 h12 0.9602 . ?
c13 c14 1.514(6) . ?
c13 c18 1.532(5) . ?
c13 h13 0.9590 . ?
c14 c15 1.529(6) . ?
c14 h14a 0.9602 . ?
c14 h14b 0.9595 . ?
c15 c16 1.528(6) . ?
c15 h15a 0.9607 . ?
c15 h15b 0.9602 . ?
c16 c17 1.504(7) . ?
c16 h16a 0.9605 . ?
c16 h16b 0.9603 . ?
c17 c18 1.522(6) . ?
c17 h17a 0.9608 . ?
c17 h17b 0.9598 . ?
c18 h18a 0.9603 . ?
c18 h18b 0.9597 . ?
